data_7248911
loop_
_publ_author_name
'Tawfeek, Hendawy N.'
'Abdelmoez, Alshaimaa'
'Dahlous, Kholood A.'
'Youssif, Bahaa G. M.'
'Br\"ase, Stefan'
'Rissanen, Kari'
'Nieger, Martin'
'El-Sheref, Essmat M.'

_publ_section_title
;
 Convenient synthesis and X-ray determination of
 2-amino-6H-1,3,4-thiadiazin-3-ium bromides endowed with antiproliferative
 activity
;
_journal_issue 25
_journal_name_full 'RSC Advances'
_journal_page_first 17866
_journal_page_last 17876
_journal_paper_doi 10.1039/D4RA02531H
_journal_volume 14
_journal_year 2024
_chemical_formula_moiety 'C12 H14 N3 S, Br'
_chemical_formula_sum 'C12 H14 Br N3 S'
_chemical_formula_weight 312.23
_chemical_name_systematic '(Z)-N-(5-phenyl-3,6-dihydro-2H-1,3,4-thiadiazin-2-ylidene)prop-2-en-1-aminium bromide'
_space_group_crystal_system orthorhombic
_space_group_IT_number 61
_space_group_name_Hall '-P 2ac 2ab'
_space_group_name_H-M_alt 'P b c a'
_atom_sites_solution_hydrogens difmap
_atom_sites_solution_primary dual
_atom_sites_solution_secondary difmap
_audit_creation_method SHELXL-2014/7
_audit_update_record
;
2024-01-30 deposited with the CCDC.	2024-05-29 downloaded from the CCDC.
;
_cell_angle_alpha 90
_cell_angle_beta 90
_cell_angle_gamma 90
_cell_formula_units_Z 8
_cell_length_a 7.4414(3)
_cell_length_b 18.2272(7)
_cell_length_c 19.6573(7)
_cell_measurement_reflns_used 9842
_cell_measurement_temperature 173(2)
_cell_measurement_theta_max 72.0
_cell_measurement_theta_min 3.3
_cell_volume 2666.24(18)
_computing_cell_refinement 'APEX4 (Bruker AXS Inc., 2021)'
_computing_data_collection 'APEX4 (Bruker AXS Inc., 2021)'
_computing_data_reduction 'SAINT (Bruker AXS Inc., 2021)'
_computing_structure_refinement 'SHELXL-2014/7 (Sheldrick, 2014)'
_computing_structure_solution 'SHELXT (Sheldrick, 2015)'
_diffrn_ambient_temperature 173(2)
_diffrn_measured_fraction_theta_full 0.994
_diffrn_measured_fraction_theta_max 0.995
_diffrn_measurement_device_type 'Bruker D8 VENTURE with PhotonII CPAD detector'
_diffrn_measurement_method 'rotation in \f and \w, 1\%, shutterless'
_diffrn_radiation_type CuK\a
_diffrn_radiation_wavelength 1.54178
_diffrn_reflns_av_R_equivalents 0.0333
_diffrn_reflns_av_unetI/netI 0.0225
_diffrn_reflns_Laue_measured_fraction_full 0.994
_diffrn_reflns_Laue_measured_fraction_max 0.995
_diffrn_reflns_limit_h_max 8
_diffrn_reflns_limit_h_min -9
_diffrn_reflns_limit_k_max 22
_diffrn_reflns_limit_k_min -19
_diffrn_reflns_limit_l_max 24
_diffrn_reflns_limit_l_min -24
_diffrn_reflns_number 19426
_diffrn_reflns_point_group_measured_fraction_full 0.994
_diffrn_reflns_point_group_measured_fraction_max 0.995
_diffrn_reflns_theta_full 67.679
_diffrn_reflns_theta_max 72.087
_diffrn_reflns_theta_min 4.852
_diffrn_source 'fine-focus sealed tube, I\mS microfocus'
_exptl_absorpt_coefficient_mu 5.514
_exptl_absorpt_correction_T_max 0.4244
_exptl_absorpt_correction_T_min 0.2802
_exptl_absorpt_correction_type multi-scan
_exptl_absorpt_process_details 'SADABD (Sheldrick, 2014)'
_exptl_crystal_colour yellow
_exptl_crystal_density_diffrn 1.556
_exptl_crystal_description blocks
_exptl_crystal_F_000 1264
_exptl_crystal_size_max 0.400
_exptl_crystal_size_mid 0.250
_exptl_crystal_size_min 0.200
_refine_diff_density_max 0.285
_refine_diff_density_min -0.250
_refine_diff_density_rms 0.049
_refine_ls_extinction_coef 0.00056(8)
_refine_ls_extinction_expression Fc^*^=kFc[1+0.001xFc^2^\l^3^/sin(2\q)]^-1/4^
_refine_ls_extinction_method 'SHELXL-2014/7 (Sheldrick 2014)'
_refine_ls_goodness_of_fit_ref 1.050
_refine_ls_hydrogen_treatment mixed
_refine_ls_matrix_type full
_refine_ls_number_parameters 161
_refine_ls_number_reflns 2613
_refine_ls_number_restraints 2
_refine_ls_restrained_S_all 1.051
_refine_ls_R_factor_all 0.0230
_refine_ls_R_factor_gt 0.0223
_refine_ls_shift/su_max 0.002
_refine_ls_shift/su_mean 0.000
_refine_ls_structure_factor_coef Fsqd
_refine_ls_weighting_details 'w=1/[\s^2^(Fo^2^)+(0.0233P)^2^+1.5642P] where P=(Fo^2^+2Fc^2^)/3'
_refine_ls_weighting_scheme calc
_refine_ls_wR_factor_gt 0.0559
_refine_ls_wR_factor_ref 0.0563
_reflns_Friedel_coverage 0.000
_reflns_number_gt 2558
_reflns_number_total 2613
_reflns_threshold_expression 'I > 2\s(I)'
_cod_data_source_file d4ra02531h2.cif
_cod_data_source_block sb1532_hy
_cod_database_code 7248911
_shelx_shelxl_version_number 2014/7
_shelx_space_group_comment
;
The symmetry employed for this shelxl refinement is uniquely defined
by the following loop, which should always be used as a source of
symmetry information in preference to the above space-group names.
They are only intended as comments.
;
_shelx_estimated_absorpt_t_min 0.216
_shelx_estimated_absorpt_t_max 0.405

loop_
_space_group_symop_operation_xyz
'x, y, z'
'-x+1/2, -y, z+1/2'
'-x, y+1/2, -z+1/2'
'x+1/2, -y+1/2, -z'
'-x, -y, -z'
'x-1/2, y, -z-1/2'
'x, -y-1/2, z-1/2'
'-x-1/2, y-1/2, z'

loop_
_atom_site_label
_atom_site_type_symbol
_atom_site_fract_x
_atom_site_fract_y
_atom_site_fract_z
_atom_site_U_iso_or_equiv
_atom_site_adp_type
_atom_site_occupancy
_atom_site_site_symmetry_order
_atom_site_calc_flag
_atom_site_refinement_flags_posn
_atom_site_refinement_flags_adp
_atom_site_refinement_flags_occupancy
_atom_site_disorder_assembly
_atom_site_disorder_group
Br1 Br 0.18731(3) 0.61449(2) 0.46365(2) 0.03417(9) Uani 1 1 d . . . . .
S1 S 0.28277(6) 0.31472(2) 0.47597(2) 0.02802(11) Uani 1 1 d . . . . .
C2 C 0.2441(2) 0.40821(8) 0.47334(7) 0.0253(3) Uani 1 1 d . . . . .
N3 N 0.17289(19) 0.43874(7) 0.41805(7) 0.0295(3) Uani 1 1 d D . . . .
H3 H 0.164(3) 0.4853(8) 0.4180(10) 0.035 Uiso 1 1 d D U . . .
N4 N 0.16045(19) 0.40759(7) 0.35338(6) 0.0281(3) Uani 1 1 d . . . . .
C5 C 0.1410(2) 0.33723(8) 0.35004(7) 0.0249(3) Uani 1 1 d . . . . .
C6 C 0.1191(2) 0.29043(8) 0.41218(7) 0.0284(3) Uani 1 1 d . . . . .
H6A H 0.1338 0.2381 0.3997 0.034 Uiso 1 1 calc R U . . .
H6B H -0.0034 0.2970 0.4309 0.034 Uiso 1 1 calc R U . . .
N7 N 0.29116(19) 0.44907(7) 0.52562(7) 0.0283(3) Uani 1 1 d D . . . .
H7 H 0.281(3) 0.4952(9) 0.5193(10) 0.034 Uiso 1 1 d D U . . .
C8 C 0.3429(2) 0.41764(9) 0.59152(8) 0.0323(3) Uani 1 1 d . . . . .
H8A H 0.4627 0.3945 0.5872 0.039 Uiso 1 1 calc R U . . .
H8B H 0.2558 0.3789 0.6041 0.039 Uiso 1 1 calc R U . . .
C9 C 0.3489(3) 0.47359(10) 0.64633(9) 0.0416(4) Uani 1 1 d . . . . .
H9 H 0.2511 0.5068 0.6507 0.050 Uiso 1 1 calc R U . . .
C10 C 0.4840(3) 0.47910(11) 0.68900(11) 0.0527(5) Uani 1 1 d . . . . .
H10A H 0.5831 0.4465 0.6855 0.063 Uiso 1 1 calc R U . . .
H10B H 0.4826 0.5157 0.7234 0.063 Uiso 1 1 calc R U . . .
C11 C 0.1291(2) 0.30449(8) 0.28150(7) 0.0255(3) Uani 1 1 d . . . . .
C12 C 0.1823(2) 0.34442(9) 0.22445(8) 0.0306(3) Uani 1 1 d . . . . .
H12 H 0.2359 0.3913 0.2301 0.037 Uiso 1 1 calc R U . . .
C13 C 0.1575(2) 0.31619(10) 0.15953(8) 0.0360(4) Uani 1 1 d . . . . .
H13 H 0.1918 0.3442 0.1209 0.043 Uiso 1 1 calc R U . . .
C14 C 0.0827(2) 0.24715(10) 0.15112(8) 0.0373(4) Uani 1 1 d . . . . .
H14 H 0.0648 0.2280 0.1067 0.045 Uiso 1 1 calc R U . . .
C15 C 0.0342(2) 0.20606(9) 0.20728(9) 0.0355(4) Uani 1 1 d . . . . .
H15 H -0.0146 0.1583 0.2014 0.043 Uiso 1 1 calc R U . . .
C16 C 0.0568(2) 0.23439(8) 0.27228(8) 0.0308(3) Uani 1 1 d . . . . .
H16 H 0.0229 0.2060 0.3107 0.037 Uiso 1 1 calc R U . . .

loop_
_atom_site_aniso_label
_atom_site_aniso_U_11
_atom_site_aniso_U_22
_atom_site_aniso_U_33
_atom_site_aniso_U_23
_atom_site_aniso_U_13
_atom_site_aniso_U_12
Br1 0.04537(13) 0.01623(11) 0.04092(13) 0.00146(6) 0.00761(7) 0.00172(6)
S1 0.0441(2) 0.01723(18) 0.02267(18) -0.00002(13) -0.00190(15) 0.00509(14)
C2 0.0327(8) 0.0184(7) 0.0248(7) -0.0001(5) 0.0036(6) 0.0010(6)
N3 0.0482(8) 0.0146(6) 0.0258(6) 0.0005(5) -0.0006(5) 0.0017(5)
N4 0.0415(7) 0.0201(6) 0.0227(6) 0.0012(5) -0.0002(5) 0.0011(5)
C5 0.0318(7) 0.0193(7) 0.0236(7) 0.0014(5) 0.0009(6) 0.0021(6)
C6 0.0432(9) 0.0180(7) 0.0239(7) 0.0010(5) 0.0002(6) -0.0014(6)
N7 0.0405(8) 0.0165(6) 0.0280(6) -0.0006(5) 0.0000(5) -0.0006(5)
C8 0.0457(9) 0.0246(7) 0.0266(7) -0.0002(6) -0.0011(7) -0.0032(7)
C9 0.0524(10) 0.0364(9) 0.0359(9) -0.0105(7) -0.0063(8) 0.0093(8)
C10 0.0716(14) 0.0362(9) 0.0503(11) -0.0109(8) -0.0225(10) 0.0063(9)
C11 0.0294(7) 0.0241(7) 0.0231(7) -0.0004(6) -0.0003(6) 0.0055(6)
C12 0.0369(8) 0.0271(8) 0.0277(7) 0.0025(6) 0.0004(6) 0.0047(6)
C13 0.0439(9) 0.0394(9) 0.0246(7) 0.0034(7) 0.0008(7) 0.0122(7)
C14 0.0440(9) 0.0409(9) 0.0270(8) -0.0090(7) -0.0057(7) 0.0157(8)
C15 0.0410(9) 0.0293(8) 0.0363(8) -0.0100(7) -0.0041(7) 0.0043(7)
C16 0.0389(8) 0.0252(7) 0.0285(7) -0.0022(6) 0.0001(6) 0.0008(6)

loop_
_atom_type_symbol
_atom_type_description
_atom_type_scat_dispersion_real
_atom_type_scat_dispersion_imag
_atom_type_scat_source
C C 0.0181 0.0091 'International Tables Vol C Tables 4.2.6.8 and 6.1.1.4'
H H 0.0000 0.0000 'International Tables Vol C Tables 4.2.6.8 and 6.1.1.4'
N N 0.0311 0.0180 'International Tables Vol C Tables 4.2.6.8 and 6.1.1.4'
S S 0.3331 0.5567 'International Tables Vol C Tables 4.2.6.8 and 6.1.1.4'
Br Br -0.6763 1.2805 'International Tables Vol C Tables 4.2.6.8 and 6.1.1.4'

loop_
_geom_angle_atom_site_label_1
_geom_angle_atom_site_label_2
_geom_angle_atom_site_label_3
_geom_angle
_geom_angle_site_symmetry_1
_geom_angle_site_symmetry_3
_geom_angle_publ_flag
C2 S1 C6 96.25(7) . . ?
N7 C2 N3 120.45(14) . . ?
N7 C2 S1 119.33(12) . . ?
N3 C2 S1 120.18(11) . . ?
C2 N3 N4 126.89(13) . . ?
C2 N3 H3 116.6(14) . . ?
N4 N3 H3 113.6(13) . . ?
C5 N4 N3 117.22(12) . . ?
N4 C5 C11 117.02(13) . . ?
N4 C5 C6 122.39(13) . . ?
C11 C5 C6 120.47(12) . . ?
C5 C6 S1 110.68(11) . . ?
C5 C6 H6A 109.5 . . ?
S1 C6 H6A 109.5 . . ?
C5 C6 H6B 109.5 . . ?
S1 C6 H6B 109.5 . . ?
H6A C6 H6B 108.1 . . ?
C2 N7 C8 122.54(13) . . ?
C2 N7 H7 114.9(13) . . ?
C8 N7 H7 122.4(13) . . ?
N7 C8 C9 112.36(14) . . ?
N7 C8 H8A 109.1 . . ?
C9 C8 H8A 109.1 . . ?
N7 C8 H8B 109.1 . . ?
C9 C8 H8B 109.1 . . ?
H8A C8 H8B 107.9 . . ?
C10 C9 C8 122.64(18) . . ?
C10 C9 H9 118.7 . . ?
C8 C9 H9 118.7 . . ?
C9 C10 H10A 120.0 . . ?
C9 C10 H10B 120.0 . . ?
H10A C10 H10B 120.0 . . ?
C12 C11 C16 118.82(14) . . ?
C12 C11 C5 120.39(13) . . ?
C16 C11 C5 120.72(13) . . ?
C13 C12 C11 120.55(15) . . ?
C13 C12 H12 119.7 . . ?
C11 C12 H12 119.7 . . ?
C14 C13 C12 119.97(16) . . ?
C14 C13 H13 120.0 . . ?
C12 C13 H13 120.0 . . ?
C15 C14 C13 120.10(15) . . ?
C15 C14 H14 119.9 . . ?
C13 C14 H14 119.9 . . ?
C14 C15 C16 120.14(16) . . ?
C14 C15 H15 119.9 . . ?
C16 C15 H15 119.9 . . ?
C15 C16 C11 120.38(15) . . ?
C15 C16 H16 119.8 . . ?
C11 C16 H16 119.8 . . ?

loop_
_geom_bond_atom_site_label_1
_geom_bond_atom_site_label_2
_geom_bond_distance
_geom_bond_site_symmetry_2
_geom_bond_publ_flag
S1 C2 1.7290(15) . ?
S1 C6 1.8034(16) . ?
C2 N7 1.316(2) . ?
C2 N3 1.331(2) . ?
N3 N4 1.3954(18) . ?
N3 H3 0.852(15) . ?
N4 C5 1.2923(19) . ?
C5 C11 1.4763(19) . ?
C5 C6 1.4989(19) . ?
C6 H6A 0.9900 . ?
C6 H6B 0.9900 . ?
N7 C8 1.468(2) . ?
N7 H7 0.854(15) . ?
C8 C9 1.484(2) . ?
C8 H8A 0.9900 . ?
C8 H8B 0.9900 . ?
C9 C10 1.313(3) . ?
C9 H9 0.9500 . ?
C10 H10A 0.9500 . ?
C10 H10B 0.9500 . ?
C11 C12 1.394(2) . ?
C11 C16 1.398(2) . ?
C12 C13 1.388(2) . ?
C12 H12 0.9500 . ?
C13 C14 1.386(3) . ?
C13 H13 0.9500 . ?
C14 C15 1.382(3) . ?
C14 H14 0.9500 . ?
C15 C16 1.388(2) . ?
C15 H15 0.9500 . ?
C16 H16 0.9500 . ?

loop_
_geom_hbond_atom_site_label_D
_geom_hbond_atom_site_label_H
_geom_hbond_atom_site_label_A
_geom_hbond_distance_DH
_geom_hbond_distance_HA
_geom_hbond_distance_DA
_geom_hbond_angle_DHA
_geom_hbond_site_symmetry_A
N3 H3 Br1 0.852(15) 2.525(16) 3.3282(13) 157.5(18) .
C6 H6A Br1 0.99 2.90 3.6584(15) 133.7 8_655
C6 H6B Br1 0.99 2.96 3.7628(16) 138.7 5_566
N7 H7 Br1 0.854(15) 2.532(16) 3.3425(14) 158.9(17) .
C8 H8A Br1 0.99 2.79 3.7067(18) 153.4 5_666

loop_
_geom_torsion_atom_site_label_1
_geom_torsion_atom_site_label_2
_geom_torsion_atom_site_label_3
_geom_torsion_atom_site_label_4
_geom_torsion
_geom_torsion_site_symmetry_1
_geom_torsion_site_symmetry_2
_geom_torsion_site_symmetry_3
_geom_torsion_site_symmetry_4
_geom_torsion_publ_flag
C6 S1 C2 N7 158.81(14) . . . . ?
C6 S1 C2 N3 -23.40(15) . . . . ?
N7 C2 N3 N4 161.73(15) . . . . ?
S1 C2 N3 N4 -16.0(2) . . . . ?
C2 N3 N4 C5 31.9(2) . . . . ?
N3 N4 C5 C11 -179.62(13) . . . . ?
N3 N4 C5 C6 4.4(2) . . . . ?
N4 C5 C6 S1 -46.52(19) . . . . ?
C11 C5 C6 S1 137.59(12) . . . . ?
C2 S1 C6 C5 49.37(12) . . . . ?
N3 C2 N7 C8 169.97(15) . . . . ?
S1 C2 N7 C8 -12.2(2) . . . . ?
C2 N7 C8 C9 -166.69(16) . . . . ?
N7 C8 C9 C10 -132.9(2) . . . . ?
N4 C5 C11 C12 16.0(2) . . . . ?
C6 C5 C11 C12 -167.94(15) . . . . ?
N4 C5 C11 C16 -161.07(15) . . . . ?
C6 C5 C11 C16 15.0(2) . . . . ?
C16 C11 C12 C13 2.4(2) . . . . ?
C5 C11 C12 C13 -174.67(15) . . . . ?
C11 C12 C13 C14 -1.3(2) . . . . ?
C12 C13 C14 C15 -0.6(3) . . . . ?
C13 C14 C15 C16 1.3(3) . . . . ?
C14 C15 C16 C11 -0.2(3) . . . . ?
C12 C11 C16 C15 -1.7(2) . . . . ?
C5 C11 C16 C15 175.41(15) . . . . ?
